data_4322349
loop_
_publ_author_name
'Li-Min Zheng'
'Hui-Hua Song'
'Chun-Ying Duan'
Xin

_publ_section_title
;
 Template-Directed One- and Two-Dimensional Copper(II) Diphosphonates:
 Structures and Characterizations of (NH4)2Cu3(hedp)2(H2O)4,
 [NH3(CH2)4NH3]Cu3(hedp)2.2H2O, and [NH2(C2H4)2NH2]Cu3(hedp)2 (hedp =
 1-Hydroxyethylidenediphosphonate)
;
_journal_name_full 'Inorganic Chemistry'
_journal_page_first 5061
_journal_page_last 5066
_journal_paper_doi 10.1021/ic990481r
_journal_volume 38
_journal_year 1999
_chemical_formula_sum 'C4 H24 Cu3 N2 O18 P4'
_chemical_formula_weight 702.75
_chemical_name_systematic
; 
 ? 
;
_space_group_IT_number 14
_symmetry_cell_setting monoclinic
_symmetry_space_group_name_Hall '-P 2yn'
_symmetry_space_group_name_H-M 'P 1 21/n 1'
_atom_sites_solution_hydrogens difmap
_atom_sites_solution_primary direct
_atom_sites_solution_secondary difmap
_audit_creation_method SHELXL
_cell_angle_alpha 90.00
_cell_angle_beta 105.834(15)
_cell_angle_gamma 90.00
_cell_formula_units_Z 2
_cell_length_a 6.2137(13)
_cell_length_b 14.7472(15)
_cell_length_c 11.1802(12)
_cell_measurement_reflns_used 66
_cell_measurement_temperature 293(2)
_cell_measurement_theta_max 16.80
_cell_measurement_theta_min 5.78
_cell_volume 985.6(3)
_computing_cell_refinement 'Siemens XSCANS'
_computing_data_collection 'Siemens XSCANS'
_computing_data_reduction 'Siemens SHELXTL'
_computing_molecular_graphics 'Siemens SHELXTL'
_computing_publication_material 'Siemens SHELXTL'
_computing_structure_refinement 'Siemens SHELXTL'
_computing_structure_solution 'Siemens SHELXTL'
_diffrn_ambient_temperature 293(2)
_diffrn_measurement_device 'Siemens P4'
_diffrn_measurement_method '\q/2\q scans'
_diffrn_radiation_monochromator graphite
_diffrn_radiation_source 'fine-focus sealed tube'
_diffrn_radiation_type MoK\a
_diffrn_radiation_wavelength 0.71073
_diffrn_reflns_av_R_equivalents 0.0465
_diffrn_reflns_av_sigmaI/netI 0.0327
_diffrn_reflns_limit_h_max 7
_diffrn_reflns_limit_h_min -1
_diffrn_reflns_limit_k_max 17
_diffrn_reflns_limit_k_min -1
_diffrn_reflns_limit_l_max 13
_diffrn_reflns_limit_l_min -13
_diffrn_reflns_number 2434
_diffrn_reflns_theta_max 24.99
_diffrn_reflns_theta_min 2.34
_diffrn_standards_decay_% 12.47
_diffrn_standards_interval_count 97
_diffrn_standards_number 3
_exptl_absorpt_coefficient_mu 3.625
_exptl_absorpt_correction_T_max 0.2319
_exptl_absorpt_correction_T_min 0.0786
_exptl_absorpt_correction_type 'empirical psi-scan'
_exptl_crystal_colour 'blue                '
_exptl_crystal_density_diffrn 2.368
_exptl_crystal_description 'block                '
_exptl_crystal_F_000 706
_exptl_crystal_size_max 0.80
_exptl_crystal_size_mid 0.40
_exptl_crystal_size_min 0.40
_refine_diff_density_max 1.046
_refine_diff_density_min -1.380
_refine_diff_density_rms 0.172
_refine_ls_extinction_coef 0.0512(35)
_refine_ls_extinction_expression Fc^*^=kFc[1+0.001xFc^2^\l^3^/sin(2\q)]^-1/4^
_refine_ls_extinction_method SHELXL
_refine_ls_goodness_of_fit_all 1.103
_refine_ls_goodness_of_fit_obs 1.105
_refine_ls_hydrogen_treatment refall
_refine_ls_matrix_type full
_refine_ls_number_parameters 191
_refine_ls_number_reflns 1735
_refine_ls_number_restraints 0
_refine_ls_restrained_S_all 1.103
_refine_ls_restrained_S_obs 1.105
_refine_ls_R_factor_all 0.0439
_refine_ls_R_factor_obs 0.0435
_refine_ls_shift/esd_max -0.001
_refine_ls_shift/esd_mean 0.000
_refine_ls_structure_factor_coef Fsqd
_refine_ls_weighting_details 'w=1/[\s^2^(Fo^2^)+(0.0832P)^2^+1.2921P] where P=(Fo^2^+2Fc^2^)/3'
_refine_ls_weighting_scheme calc
_refine_ls_wR_factor_all 0.1174
_refine_ls_wR_factor_obs 0.1168
_reflns_number_observed 1713
_reflns_number_total 1735
_reflns_observed_criterion >2sigma(I)
_cod_data_source_file ic990481r_1.cif
_cod_data_source_block (NH4)2Cu3(hedp)2(H2O)4
_cod_depositor_comments
;
The following automatic conversions were performed:

'_refine_ls_weighting_scheme' value 'calc
w=1/[\s^2^(Fo^2^)+(0.0832P)^2^+1.2921P] where P=(Fo^2^+2Fc^2^)/3' was
changed to 'calc'. New tag '_refine_ls_weighting_details' was
created. The value of the new tag was set to
'w=1/[\s^2^(Fo^2^)+(0.0832P)^2^+1.2921P] where P=(Fo^2^+2Fc^2^)/3'.

Automatic conversion script
Id: cif_fix_values 3143 2015-03-26 13:38:13Z robertas 
;
_cod_original_sg_symbol_H-M 'P 1 21/n 1 '
_cod_database_code 4322349

loop_
_symmetry_equiv_pos_as_xyz
'x, y, z'
'-x+1/2, y+1/2, -z+1/2'
'-x, -y, -z'
'x-1/2, -y-1/2, z-1/2'

loop_
_atom_site_aniso_label
_atom_site_aniso_U_11
_atom_site_aniso_U_22
_atom_site_aniso_U_33
_atom_site_aniso_U_23
_atom_site_aniso_U_13
_atom_site_aniso_U_12
Cu1 0.0128(4) 0.0190(4) 0.0239(4) 0.0019(2) -0.0002(3) -0.0017(2)
Cu2 0.0102(3) 0.0173(4) 0.0283(4) 0.0021(2) 0.0041(2) 0.00061(15)
P1 0.0109(5) 0.0163(5) 0.0245(5) 0.0008(3) 0.0026(4) -0.0007(3)
P2 0.0097(5) 0.0158(5) 0.0249(5) 0.0023(4) 0.0025(4) 0.0002(3)
O1W 0.024(2) 0.028(2) 0.034(2) 0.0017(12) 0.0089(13) 0.0003(13)
O2W 0.017(2) 0.0199(15) 0.052(2) 0.0010(13) 0.0088(14) 0.0005(13)
O1 0.0150(13) 0.033(2) 0.0240(13) 0.0002(11) 0.0012(10) -0.0048(11)
O2 0.0115(12) 0.0198(13) 0.0326(14) 0.0027(11) 0.0028(10) 0.0004(10)
O3 0.0215(14) 0.0172(14) 0.0355(14) -0.0005(11) 0.0064(11) -0.0049(11)
O4 0.0201(14) 0.0220(13) 0.0274(14) 0.0005(11) 0.0014(11) -0.0018(11)
O5 0.0123(12) 0.0199(13) 0.0289(13) 0.0055(10) 0.0040(11) 0.0019(10)
O6 0.0107(13) 0.0221(14) 0.038(2) 0.0058(11) 0.0060(11) 0.0023(10)
O7 0.0101(13) 0.0234(14) 0.037(2) 0.0056(11) 0.0039(12) 0.0036(10)
C1 0.012(2) 0.017(2) 0.024(2) 0.0043(14) 0.0016(13) -0.0003(13)
C2 0.029(2) 0.029(2) 0.028(2) -0.005(2) 0.008(2) -0.003(2)
N1 0.032(2) 0.025(2) 0.033(2) -0.004(2) 0.005(2) 0.005(2)

loop_
_atom_site_label
_atom_site_type_symbol
_atom_site_fract_x
_atom_site_fract_y
_atom_site_fract_z
_atom_site_U_iso_or_equiv
_atom_site_thermal_displace_type
_atom_site_occupancy
_atom_site_calc_flag
_atom_site_refinement_flags
_atom_site_disorder_group
Cu1 Cu -0.5000 0.5000 0.5000 0.0196(3) Uani 1 d S .
Cu2 Cu -1.14302(7) 0.61348(3) 0.20736(4) 0.0188(3) Uani 1 d . .
P1 P -0.89858(15) 0.42483(6) 0.30018(8) 0.0177(3) Uani 1 d . .
P2 P -0.64064(14) 0.58134(6) 0.23978(9) 0.0172(3) Uani 1 d . .
O1W O -1.0047(6) 0.6492(2) 0.4118(3) 0.0286(7) Uani 1 d . .
H1WA H -0.8960(109) 0.6479(46) 0.4193(58) 0.041(19) Uiso 1 d . .
H1WB H -1.0521(117) 0.6093(50) 0.4559(62) 0.058(19) Uiso 1 d . .
O2W O -1.2044(6) 0.7421(2) 0.1554(3) 0.0296(7) Uani 1 d . .
H2WA H -1.3013(109) 0.7597(43) 0.1686(55) 0.044(18) Uiso 1 d . .
H2WB H -1.1129(114) 0.7684(43) 0.1671(59) 0.044(19) Uiso 1 d . .
O1 O -0.7987(4) 0.4479(2) 0.4381(2) 0.0248(6) Uani 1 d . .
O2 O -1.1047(4) 0.4828(2) 0.2396(3) 0.0219(6) Uani 1 d . .
O3 O -0.9519(4) 0.3255(2) 0.2786(3) 0.0250(6) Uani 1 d . .
O4 O -0.5827(5) 0.6007(2) 0.3800(3) 0.0241(6) Uani 1 d . .
O5 O -0.8595(4) 0.6262(2) 0.1692(3) 0.0207(6) Uani 1 d . .
O6 O -0.4592(4) 0.6064(2) 0.1795(3) 0.0237(6) Uani 1 d . .
O7 O -0.4717(4) 0.4188(2) 0.3068(3) 0.0241(6) Uani 1 d . .
H7O H -0.3796(121) 0.4289(57) 0.2758(68) 0.070(24) Uiso 1 d . .
C1 C -0.6777(6) 0.4584(2) 0.2278(3) 0.0182(7) Uani 1 d . .
C2 C -0.7187(8) 0.4236(3) 0.0957(4) 0.0290(9) Uani 1 d . .
H2A H -0.6178(87) 0.4381(37) 0.0528(47) 0.033(12) Uiso 1 d . .
H2B H -0.7164(107) 0.3624(53) 0.0875(61) 0.059(19) Uiso 1 d . .
H2C H -0.8448(118) 0.4498(50) 0.0567(60) 0.063(20) Uiso 1 d . .
N1 N -0.3261(7) 0.7650(3) 0.4644(4) 0.0310(8) Uani 1 d . .
H1NB H -0.1763(175) 0.7466(65) 0.4512(80) 0.108(30) Uiso 1 d . .
H1NA H -0.4012(89) 0.7925(38) 0.3989(49) 0.033(13) Uiso 1 d . .
H1NC H -0.3817(117) 0.7214(56) 0.4663(66) 0.055(22) Uiso 1 d . .
H1ND H -0.3460(88) 0.7998(38) 0.5306(50) 0.036(13) Uiso 1 d . .

loop_
_atom_type_symbol
_atom_type_description
_atom_type_scat_dispersion_real
_atom_type_scat_dispersion_imag
_atom_type_scat_source
C C 0.0033 0.0016 'International Tables Vol C Tables 4.2.6.8 and 6.1.1.4'
H H 0.0000 0.0000 'International Tables Vol C Tables 4.2.6.8 and 6.1.1.4'
N N 0.0061 0.0033 'International Tables Vol C Tables 4.2.6.8 and 6.1.1.4'
O O 0.0106 0.0060 'International Tables Vol C Tables 4.2.6.8 and 6.1.1.4'
P P 0.1023 0.0942 'International Tables Vol C Tables 4.2.6.8 and 6.1.1.4'
Cu Cu 0.3201 1.2651 'International Tables Vol C Tables 4.2.6.8 and 6.1.1.4'

loop_
_geom_angle_atom_site_label_1
_geom_angle_atom_site_label_2
_geom_angle_atom_site_label_3
_geom_angle
_geom_angle_site_symmetry_1
_geom_angle_site_symmetry_3
_geom_angle_publ_flag
O1 Cu1 O1 180.0 3_466 . ?
O1 Cu1 O4 90.51(12) 3_466 3_466 ?
O1 Cu1 O4 89.49(12) . 3_466 ?
O1 Cu1 O4 89.49(12) 3_466 . ?
O1 Cu1 O4 90.51(12) . . ?
O4 Cu1 O4 180.0 3_466 . ?
O6 Cu2 O5 158.55(13) 1_455 . ?
O6 Cu2 O2 92.53(11) 1_455 . ?
O5 Cu2 O2 93.64(11) . . ?
O6 Cu2 O2W 84.14(13) 1_455 . ?
O5 Cu2 O2W 87.52(13) . . ?
O2 Cu2 O2W 173.37(13) . . ?
O6 Cu2 O1W 105.49(13) 1_455 . ?
O5 Cu2 O1W 94.70(12) . . ?
O2 Cu2 O1W 92.82(12) . . ?
O2W Cu2 O1W 93.59(13) . . ?
O3 P1 O2 110.5(2) . . ?
O3 P1 O1 112.8(2) . . ?
O2 P1 O1 112.3(2) . . ?
O3 P1 C1 110.4(2) . . ?
O2 P1 C1 106.8(2) . . ?
O1 P1 C1 103.7(2) . . ?
O6 P2 O5 109.4(2) . . ?
O6 P2 O4 114.5(2) . . ?
O5 P2 O4 112.0(2) . . ?
O6 P2 C1 107.7(2) . . ?
O5 P2 C1 108.4(2) . . ?
O4 P2 C1 104.4(2) . . ?
P1 O1 Cu1 121.9(2) . . ?
P1 O2 Cu2 132.3(2) . . ?
P2 O4 Cu1 119.9(2) . . ?
P2 O5 Cu2 125.6(2) . . ?
P2 O6 Cu2 143.4(2) . 1_655 ?
O7 C1 C2 109.8(3) . . ?
O7 C1 P2 106.3(2) . . ?
C2 C1 P2 113.0(3) . . ?
O7 C1 P1 105.2(2) . . ?
C2 C1 P1 112.9(3) . . ?
P2 C1 P1 109.2(2) . . ?

loop_
_geom_bond_atom_site_label_1
_geom_bond_atom_site_label_2
_geom_bond_distance
_geom_bond_site_symmetry_2
_geom_bond_publ_flag
Cu1 O1 1.953(3) 3_466 ?
Cu1 O1 1.953(3) . ?
Cu1 O4 1.973(3) 3_466 ?
Cu1 O4 1.973(3) . ?
Cu2 O6 1.906(3) 1_455 ?
Cu2 O5 1.931(3) . ?
Cu2 O2 1.963(3) . ?
Cu2 O2W 1.990(3) . ?
Cu2 O1W 2.273(3) . ?
P1 O3 1.506(3) . ?
P1 O2 1.535(3) . ?
P1 O1 1.535(3) . ?
P1 C1 1.841(4) . ?
P2 O6 1.509(3) . ?
P2 O5 1.524(3) . ?
P2 O4 1.537(3) . ?
P2 C1 1.828(4) . ?
O6 Cu2 1.906(3) 1_655 ?
O7 C1 1.464(4) . ?
C1 C2 1.518(5) . ?
